data_1550540
loop_
_publ_author_name
'Nesterov, Vladimir N.'
'Hu, Jiandu'
'Reinheimer, Eric W.'
'Smucker, Bradley W.'

_publ_section_title
;
 (2,2'-Bipyridine)(1,2-dicyanoethene-1,2-dithiolato)platinum(II)
;
_journal_issue 1
_journal_name_full IUCrData
_journal_page_first x190158
_journal_paper_doi 10.1107/S2414314619001585
_journal_volume 4
_journal_year 2019
_chemical_formula_iupac '[Pt (C4 N2 S2) (C10 H8 N2)]'
_chemical_formula_moiety 'C14 H8 N4 Pt S2'
_chemical_formula_sum 'C14 H8 N4 Pt S2'
_chemical_formula_weight 491.45
_chemical_name_systematic
;
(2,2'-Bipyridine)(1,2-dicyanoethene-1,2-dithiolato)platinum(II)
;
_space_group_crystal_system monoclinic
_space_group_IT_number 14
_space_group_name_Hall '-P 2yn'
_space_group_name_H-M_alt 'P 1 21/n 1'
_symmetry_space_group_name_Hall '-P 2yn'
_symmetry_space_group_name_H-M 'P 1 21/n 1'
_atom_sites_solution_hydrogens geom
_atom_sites_solution_primary direct
_atom_sites_solution_secondary difmap
_audit_creation_method
;
Olex2 1.2
(compiled 2018.05.29 svn.r3508 for OlexSys, GUI svn.r5506)
;
_cell_angle_alpha 90
_cell_angle_beta 101.276(6)
_cell_angle_gamma 90
_cell_formula_units_Z 4
_cell_length_a 10.087(3)
_cell_length_b 7.349(2)
_cell_length_c 19.442(6)
_cell_measurement_reflns_used 8369
_cell_measurement_temperature 220(2)
_cell_measurement_theta_max 27.08
_cell_measurement_theta_min 2.50
_cell_volume 1413.4(7)
_computing_cell_refinement
;
SAINT (Bruker, 2009)
;
_computing_data_collection
;
APEX2 (Bruker, 2009)
;
_computing_data_reduction
;
SAINT (Bruker, 2009)
;
_computing_molecular_graphics
;
Mercury (Macrae <i>et al.</i>,  2008)
;
_computing_publication_material
;
<i>OLEX2</i> (Dolomanov <i>et al.</i>,  2009)
;
_computing_structure_refinement
;
SHELXL2018 (Sheldrick, 2015)
;
_computing_structure_solution
;
SHELXS97 (Sheldrick, 2008)
;
_diffrn_ambient_temperature 220.15
_diffrn_measured_fraction_theta_full 1.000
_diffrn_measured_fraction_theta_max 0.998
_diffrn_measurement_device_type 'Bruker APEXII CCD'
_diffrn_measurement_method '\f and \w scans'
_diffrn_radiation_monochromator graphite
_diffrn_radiation_type MoK\a
_diffrn_radiation_wavelength 0.71073
_diffrn_reflns_av_R_equivalents 0.0632
_diffrn_reflns_av_unetI/netI 0.0406
_diffrn_reflns_limit_h_max 12
_diffrn_reflns_limit_h_min -12
_diffrn_reflns_limit_k_max 9
_diffrn_reflns_limit_k_min -9
_diffrn_reflns_limit_l_max 24
_diffrn_reflns_limit_l_min -24
_diffrn_reflns_number 18409
_diffrn_reflns_theta_full 25.242
_diffrn_reflns_theta_max 27.130
_diffrn_reflns_theta_min 2.126
_diffrn_standards_number 0
_exptl_absorpt_coefficient_mu 10.219
_exptl_absorpt_correction_T_max 0.0285
_exptl_absorpt_correction_T_min 0.0069
_exptl_absorpt_correction_type multi-scan
_exptl_absorpt_process_details
;
(SADABS; Bruker, 2009)
;
_exptl_crystal_colour orange
_exptl_crystal_density_diffrn 2.310
_exptl_crystal_description needle
_exptl_crystal_F_000 920
_exptl_crystal_size_max 0.117
_exptl_crystal_size_mid 0.05
_exptl_crystal_size_min 0.01
_refine_diff_density_max 2.094
_refine_diff_density_min -1.193
_refine_ls_extinction_method none
_refine_ls_goodness_of_fit_ref 1.049
_refine_ls_hydrogen_treatment constr
_refine_ls_matrix_type full
_refine_ls_number_parameters 190
_refine_ls_number_reflns 3118
_refine_ls_number_restraints 0
_refine_ls_restrained_S_all 1.049
_refine_ls_R_factor_all 0.0431
_refine_ls_R_factor_gt 0.0318
_refine_ls_shift/su_max 0.002
_refine_ls_shift/su_mean 0.000
_refine_ls_structure_factor_coef Fsqd
_refine_ls_weighting_details 'w=1/[\s^2^(Fo^2^)+(0.0442P)^2^] where P=(Fo^2^+2Fc^2^)/3'
_refine_ls_weighting_scheme calc
_refine_ls_wR_factor_gt 0.0752
_refine_ls_wR_factor_ref 0.0814
_reflns_number_gt 2556
_reflns_number_total 3118
_reflns_threshold_expression 'I > 2\s(I)'
_cod_data_source_file su4170sup1.cif
_cod_data_source_block I
_cod_original_cell_volume 1413.4(8)
_cod_database_code 1550540
_shelx_space_group_comment
;
The symmetry employed for this shelxl refinement is uniquely defined
by the following loop, which should always be used as a source of
symmetry information in preference to the above space-group names.
They are only intended as comments.
;
_shelx_estimated_absorpt_t_min 0.381
_shelx_estimated_absorpt_t_max 0.905

loop_
_space_group_symop_operation_xyz
'x, y, z'
'-x+1/2, y+1/2, -z+1/2'
'-x, -y, -z'
'x-1/2, -y-1/2, z-1/2'

loop_
_atom_site_type_symbol
_atom_site_label
_atom_site_fract_x
_atom_site_fract_y
_atom_site_fract_z
_atom_site_U_iso_or_equiv
_atom_site_adp_type
_atom_site_calc_flag
_atom_site_occupancy
Pt Pt1 0.43643(2) 0.70734(3) 0.53458(2) 0.03903(10) Uani d 1
S S1 0.51148(16) 0.6436(2) 0.64868(8) 0.0470(3) Uani d 1
S S2 0.22499(16) 0.6416(2) 0.54649(8) 0.0469(3) Uani d 1
N N1 0.6216(5) 0.7728(7) 0.5150(3) 0.0396(10) Uani d 1
N N2 0.3858(5) 0.7650(6) 0.4297(3) 0.0392(10) Uani d 1
C C7 0.4693(7) 0.8661(10) 0.3301(3) 0.0522(15) Uani d 1
H H7 0.542164 0.904905 0.310168 0.063 Uiso calc 1
C C9 0.2366(8) 0.7948(10) 0.3194(4) 0.0572(17) Uani d 1
H H9 0.149274 0.782025 0.292112 0.069 Uiso calc 1
C C1 0.6228(7) 0.8192(7) 0.4475(3) 0.0420(13) Uani d 1
C C4 0.8613(7) 0.8111(10) 0.5421(4) 0.0558(17) Uani d 1
H H4 0.942142 0.808236 0.575644 0.067 Uiso calc 1
C C5 0.7390(7) 0.7732(9) 0.5608(4) 0.0492(14) Uani d 1
H H5 0.738405 0.746376 0.608044 0.059 Uiso calc 1
C C2 0.7416(7) 0.8605(9) 0.4255(4) 0.0522(15) Uani d 1
H H2 0.740318 0.893202 0.378586 0.063 Uiso calc 1
C C10 0.2615(7) 0.7526(10) 0.3897(3) 0.0499(15) Uani d 1
H H10 0.189427 0.714035 0.410351 0.060 Uiso calc 1
C C6 0.4905(7) 0.8193(8) 0.4000(3) 0.0421(13) Uani d 1
C C8 0.3413(8) 0.8561(11) 0.2894(3) 0.0587(17) Uani d 1
H H8 0.325677 0.890471 0.241974 0.070 Uiso calc 1
C C14 0.1239(7) 0.5176(11) 0.6564(3) 0.0565(17) Uani d 1
N N3 0.4007(7) 0.4658(11) 0.8047(3) 0.0749(19) Uani d 1
N N4 0.0271(7) 0.4718(11) 0.6732(3) 0.0722(18) Uani d 1
C C11 0.3675(7) 0.5754(9) 0.6776(3) 0.0501(15) Uani d 1
C C12 0.2442(7) 0.5745(9) 0.6334(3) 0.0494(15) Uani d 1
C C13 0.3842(7) 0.5158(10) 0.7483(3) 0.0550(16) Uani d 1
C C3 0.8621(7) 0.8531(10) 0.4734(4) 0.0537(15) Uani d 1
H H3 0.944232 0.876651 0.459047 0.064 Uiso calc 1

loop_
_atom_site_aniso_label
_atom_site_aniso_U_11
_atom_site_aniso_U_22
_atom_site_aniso_U_33
_atom_site_aniso_U_12
_atom_site_aniso_U_13
_atom_site_aniso_U_23
Pt1 0.04558(14) 0.04030(14) 0.03045(13) -0.00093(10) 0.00560(9) -0.00120(9)
S1 0.0534(8) 0.0553(9) 0.0311(7) -0.0029(7) 0.0052(6) 0.0021(6)
S2 0.0495(8) 0.0539(9) 0.0372(7) -0.0007(7) 0.0080(6) 0.0017(7)
N1 0.045(3) 0.038(2) 0.034(2) -0.001(2) 0.005(2) -0.0028(19)
N2 0.045(3) 0.036(2) 0.035(2) -0.002(2) 0.004(2) -0.0001(19)
C7 0.067(4) 0.049(3) 0.041(3) -0.004(3) 0.011(3) 0.006(3)
C9 0.057(4) 0.068(5) 0.042(4) -0.003(3) -0.002(3) 0.007(3)
C1 0.057(3) 0.032(3) 0.037(3) -0.001(2) 0.009(3) -0.005(2)
C4 0.047(4) 0.063(5) 0.054(4) -0.008(3) 0.003(3) -0.003(3)
C5 0.051(3) 0.056(4) 0.038(3) -0.001(3) 0.001(3) -0.003(3)
C2 0.061(4) 0.046(3) 0.053(4) -0.004(3) 0.019(3) -0.010(3)
C10 0.047(3) 0.062(4) 0.039(3) 0.000(3) 0.002(3) 0.003(3)
C6 0.052(3) 0.037(3) 0.037(3) -0.005(2) 0.008(2) -0.001(2)
C8 0.073(4) 0.063(4) 0.037(3) 0.001(4) 0.002(3) 0.007(3)
C14 0.063(4) 0.065(5) 0.042(3) -0.004(3) 0.012(3) -0.007(3)
N3 0.087(5) 0.092(5) 0.047(3) 0.002(4) 0.016(3) 0.008(3)
N4 0.070(4) 0.090(5) 0.062(4) -0.016(4) 0.026(3) -0.003(4)
C11 0.062(4) 0.055(4) 0.034(3) -0.004(3) 0.012(3) -0.003(3)
C12 0.059(4) 0.048(4) 0.041(3) -0.004(3) 0.011(3) -0.005(3)
C13 0.061(4) 0.059(4) 0.045(4) -0.002(3) 0.012(3) 0.000(3)
C3 0.049(3) 0.055(4) 0.058(4) -0.010(3) 0.013(3) -0.010(3)

loop_
_atom_type_symbol
_atom_type_description
_atom_type_scat_dispersion_real
_atom_type_scat_dispersion_imag
_atom_type_scat_source
C C 0.0033 0.0016 'International Tables Vol C Tables 4.2.6.8 and 6.1.1.4'
H H 0.0000 0.0000 'International Tables Vol C Tables 4.2.6.8 and 6.1.1.4'
N N 0.0061 0.0033 'International Tables Vol C Tables 4.2.6.8 and 6.1.1.4'
Pt Pt -1.7033 8.3905 'International Tables Vol C Tables 4.2.6.8 and 6.1.1.4'
S S 0.1246 0.1234 'International Tables Vol C Tables 4.2.6.8 and 6.1.1.4'

loop_
_geom_angle_atom_site_label_1
_geom_angle_atom_site_label_2
_geom_angle_atom_site_label_3
_geom_angle
S2 Pt1 S1 89.82(6)
N1 Pt1 S1 95.12(15)
N1 Pt1 S2 175.05(14)
N1 Pt1 N2 79.9(2)
N2 Pt1 S1 174.88(14)
N2 Pt1 S2 95.18(15)
C11 S1 Pt1 103.8(2)
C12 S2 Pt1 103.6(2)
C1 N1 Pt1 114.9(4)
C5 N1 Pt1 127.0(4)
C5 N1 C1 118.0(6)
C10 N2 Pt1 125.8(4)
C10 N2 C6 119.3(5)
C6 N2 Pt1 114.9(4)
C6 C7 H7 120.0
C6 C7 C8 120.0(6)
C8 C7 H7 120.0
C10 C9 H9 120.4
C10 C9 C8 119.2(7)
C8 C9 H9 120.4
N1 C1 C2 121.8(6)
N1 C1 C6 115.4(5)
C2 C1 C6 122.9(6)
C5 C4 H4 120.7
C3 C4 H4 120.7
C3 C4 C5 118.6(7)
N1 C5 C4 123.1(6)
N1 C5 H5 118.5
C4 C5 H5 118.5
C1 C2 H2 120.5
C3 C2 C1 119.0(6)
C3 C2 H2 120.5
N2 C10 C9 121.8(7)
N2 C10 H10 119.1
C9 C10 H10 119.1
N2 C6 C7 120.6(6)
N2 C6 C1 114.9(5)
C7 C6 C1 124.5(6)
C7 C8 H8 120.5
C9 C8 C7 119.0(6)
C9 C8 H8 120.5
N4 C14 C12 178.4(7)
C12 C11 S1 121.0(5)
C12 C11 C13 121.9(6)
C13 C11 S1 117.1(5)
C14 C12 S2 116.5(5)
C11 C12 S2 121.7(5)
C11 C12 C14 121.7(6)
N3 C13 C11 178.1(9)
C4 C3 C2 119.6(6)
C4 C3 H3 120.2
C2 C3 H3 120.2

loop_
_geom_bond_atom_site_label_1
_geom_bond_atom_site_label_2
_geom_bond_distance
Pt1 S1 2.2487(16)
Pt1 S2 2.2425(17)
Pt1 N1 2.035(5)
Pt1 N2 2.048(5)
S1 C11 1.731(7)
S2 C12 1.734(6)
N1 C1 1.359(8)
N1 C5 1.335(8)
N2 C10 1.343(8)
N2 C6 1.358(8)
C7 H7 0.9400
C7 C6 1.378(9)
C7 C8 1.378(10)
C9 H9 0.9400
C9 C10 1.377(9)
C9 C8 1.377(10)
C1 C2 1.383(9)
C1 C6 1.467(9)
C4 H4 0.9400
C4 C5 1.381(10)
C4 C3 1.373(10)
C5 H5 0.9400
C2 H2 0.9400
C2 C3 1.381(10)
C10 H10 0.9400
C8 H8 0.9400
C14 N4 1.139(9)
C14 C12 1.436(9)
N3 C13 1.137(9)
C11 C12 1.367(9)
C11 C13 1.421(9)
C3 H3 0.9400

loop_
_geom_hbond_atom_site_label_D
_geom_hbond_atom_site_label_H
_geom_hbond_atom_site_label_A
_geom_hbond_site_symmetry_A
_geom_hbond_distance_DH
_geom_hbond_distance_HA
_geom_hbond_distance_DA
_geom_hbond_angle_DHA
_geom_hbond_publ_flag
C5 H5 S1 . 0.94 2.67 3.260(8) 121 yes
C10 H10 S2 . 0.94 2.65 3.245(6) 121 yes
C2 H2 N3 4_675 0.94 2.58 3.346(10) 139 yes

_cod_database_fobs_code 1550540
